data_2010437
loop_
_publ_author_name
'Webb, T.R.'
'Ho, Z.-C.'
'Livant, P.'

_publ_section_title
;
 <i>cis</i>,<i>trans</i>-3,3'-Sulfinylbis(acrylic acid)
;
_journal_issue 2
_journal_name_full 'Acta Crystallographica Section C'
_journal_page_first 304
_journal_page_last 306
_journal_paper_doi 10.1107/S0108270194005457
_journal_volume 51
_journal_year 1995
_chemical_formula_moiety 'C6 H6 O5 S1'
_chemical_formula_sum 'C6 H6 O5 S'
_chemical_formula_weight 190.2
_space_group_IT_number 14
_symmetry_cell_setting monoclinic
_symmetry_space_group_name_Hall '-P 2yn'
_symmetry_space_group_name_H-M 'P 1 21/n 1'
_atom_type_scat_source IntTabIV
_cell_angle_alpha 90.
_cell_angle_beta 90.07(2)
_cell_angle_gamma 90.
_cell_formula_units_Z 4
_cell_length_a 5.782(2)
_cell_length_b 18.164(5)
_cell_length_c 7.531(2)
_cell_measurement_reflns_used 22
_cell_measurement_temperature 294
_cell_measurement_theta_max 10
_cell_measurement_theta_min 4
_cell_volume 790.9(4)
_diffrn_measurement_device 'Nicolet/Siemens R3m/V'
_diffrn_measurement_method \w/2\q
_diffrn_radiation_type MoK\a
_diffrn_radiation_wavelength 0.71073
_diffrn_reflns_av_R_equivalents 0.0749
_diffrn_reflns_limit_h_max 6
_diffrn_reflns_limit_h_min 0
_diffrn_reflns_limit_k_max 21
_diffrn_reflns_limit_k_min -21
_diffrn_reflns_limit_l_max 8
_diffrn_reflns_limit_l_min -8
_diffrn_reflns_number 3099
_diffrn_reflns_theta_max 25
_diffrn_standards_decay_% '<2 from mean'
_diffrn_standards_interval_count 100
_diffrn_standards_number 2
_exptl_absorpt_coefficient_mu 0.370
_exptl_absorpt_correction_T_max 1.0000
_exptl_absorpt_correction_T_min 0.5951
_exptl_absorpt_correction_type empirical
_exptl_crystal_colour colorless
_exptl_crystal_density_diffrn 1.597
_exptl_crystal_description 'clear plates'
_exptl_crystal_size_max 0.20
_exptl_crystal_size_mid 0.10
_exptl_crystal_size_min 0.01
_refine_diff_density_max 0.62
_refine_diff_density_min -0.55
_refine_ls_extinction_method none
_refine_ls_goodness_of_fit_obs 1.44
_refine_ls_hydrogen_treatment 'Riding model, fixed isotropic U for H atoms'
_refine_ls_number_parameters 109
_refine_ls_number_reflns 1192
_refine_ls_R_factor_obs 0.0534
_refine_ls_shift/esd_max 0.044
_refine_ls_structure_factor_coef F
_refine_ls_weighting_details 'w = 1/[\s^2^(F) + 0.0008F^2^]'
_refine_ls_weighting_scheme calc
_refine_ls_wR_factor_obs 0.0649
_reflns_number_observed 1192
_reflns_number_total 1400
_reflns_observed_criterion F~o~>4\s(F~o~)
_cod_data_source_file bk1034.cif
_cod_data_source_block bk1034_structure_1_of_1
_cod_depositor_comments
;
The following automatic conversions were performed:

'_refine_ls_weighting_scheme' value 'w = 1/[\s^2^(F) + 0.0008F^2^]'
was changed to 'calc'. New tag '_refine_ls_weighting_details' was
created. The value of the new tag was set to 'w = 1/[\s^2^(F) +
0.0008F^2^]'.

Automatic conversion script
Id: cif_fix_values 3143 2015-03-26 13:38:13Z robertas 
;
_cod_original_cell_volume 791.0(4)
_cod_original_sg_symbol_H-M 'P 21/n'
_cod_original_formula_sum 'C6 H6 O5 S1'
_cod_database_code 2010437

loop_
_symmetry_equiv_pos_as_xyz
x,y,z
1/2+x,1/2-y,1/2+z
-x,-y,-z
1/2-x,1/2+y,1/2-z

loop_
_atom_site_label
_atom_site_fract_x
_atom_site_fract_y
_atom_site_fract_z
_atom_site_U_iso_or_equiv
S .26850(10) .35260(10) .72640(10) .0320(10)
O1 .3847(4) .28090(10) .7717(3) .0400(10)
C1 .2587(5) .3571(2) .4925(4) .0320(10)
C2 .3218(5) .3016(2) .3919(4) .0340(10)
C3 .2953(5) .3064(2) .1965(4) .0320(10)
O2 .1999(4) .35700(10) .1212(3) .0400(10)
O3 .3870(4) .25100(10) .1117(3) .0440(10)
C4 .4940(5) .4193(2) .7489(4) .0380(10)
C5 .4642(5) .4900(2) .7733(4) .0420(10)
C6 .2316(5) .5234(2) .7727(4) .0420(10)
O4 .0623(4) .49270(10) .7156(4) .0550(10)
O5 .2306(4) .59040(10) .8383(5) .0630(10)
H1 .2061 .4016 .4371 .080
H2 .3840 .2580 .4458 .080
H3 .3934 .2589 .0005 .050
H4 .6504 .4018 .7425 .080
H5 .5966 .5210 .7915 .080
H6 .0905 .6043 .8453 .050

loop_
_geom_angle_atom_site_label_1
_geom_angle_atom_site_label_2
_geom_angle_atom_site_label_3
_geom_angle
_geom_angle_publ_flag
O1 S C1 106.30(10) yes
S C1 C2 122.2(2) yes
C1 C2 C3 120.0(3) yes
C2 C3 O2 123.7(3) yes
C2 C3 O3 113.6(2) yes
O2 C3 O3 122.7(3) yes
C1 S C4 94.90(10) yes
O1 S C4 103.80(10) yes
S C4 C5 125.6(2) yes
C4 C5 C6 121.5(3) yes
C5 C6 O4 123.5(3) yes
C5 C6 O5 112.6(3) yes
O4 C6 O5 123.9(3) yes

loop_
_geom_bond_atom_site_label_1
_geom_bond_atom_site_label_2
_geom_bond_site_symmetry_1
_geom_bond_site_symmetry_2
_geom_bond_distance
_geom_bond_publ_flag
S O1 . . 1.504(2) yes
S C1 . . 1.764(3) yes
S C4 . . 1.788(3) yes
C1 C2 . . 1.312(4) yes
C4 C5 . . 1.309(4) yes
C2 C3 . . 1.482(4) yes
C5 C6 . . 1.475(4) yes
C3 O2 . . 1.213(3) yes
C6 O4 . . 1.205(4) yes
C3 O3 . . 1.304(4) yes
C6 O5 . . 1.315(4) yes
